data_7247910
loop_
_publ_author_name
'Turner, Gemma F.'
'Stapleton, Nicholas'
'Brookes, James'
'Spagnoli, Dino'
'Sussardi, Alif N.'
'Jones, Anita C.'
'McGonigal, Paul R.'
'Moggach, Stephen A.'

_publ_section_title
;
 The crystal structure of hexaphenylbenzene under high hydrostatic
 pressure
;
_journal_issue 4
_journal_name_full CrystEngComm
_journal_page_first 459
_journal_page_last 467
_journal_paper_doi 10.1039/D3CE01122D
_journal_volume 26
_journal_year 2024
_chemical_formula_moiety 'C42 H30'
_chemical_formula_sum 'C42 H30'
_chemical_formula_weight 534.66
_chemical_name_common C6Ph6
_chemical_name_systematic Hexaphenylbenzene
_space_group_crystal_system orthorhombic
_space_group_IT_number 33
_space_group_name_Hall 'P 2c -2n'
_space_group_name_H-M_alt 'P n a 21'
_atom_sites_solution_hydrogens geom
_atom_sites_solution_primary dual
_audit_creation_date 2021-03-31
_audit_creation_method
;
Olex2 1.3
(compiled 2020.11.12 svn.r5f609507 for OlexSys, GUI svn.r6272)
;
_audit_update_record
;
2023-11-08 deposited with the CCDC.	2023-12-21 downloaded from the CCDC.
;
_cell_angle_alpha 90
_cell_angle_beta 90
_cell_angle_gamma 90
_cell_formula_units_Z 4
_cell_length_a 11.9478(13)
_cell_length_b 11.6849(13)
_cell_length_c 19.94(2)
_cell_measurement_pressure 570000
_cell_measurement_reflns_used 2281
_cell_measurement_temperature 298.0
_cell_measurement_theta_max 20.7690
_cell_measurement_theta_min 3.4020
_cell_volume 2784(3)
_computing_cell_refinement 'CrysAlisPro 1.171.39.46 (Rigaku OD, 2018)'
_computing_data_collection 'CrysAlisPro 1.171.39.46 (Rigaku OD, 2018)'
_computing_data_reduction 'CrysAlisPro 1.171.39.46 (Rigaku OD, 2018)'
_computing_molecular_graphics 'Olex2 1.3 (Dolomanov et al., 2009)'
_computing_publication_material 'Olex2 1.3 (Dolomanov et al., 2009)'
_computing_structure_refinement 'XL  (Sheldrick, 2008)'
_computing_structure_solution 'SHELXT  (Sheldrick, 2015)'
_diffrn_ambient_pressure 570000
_diffrn_ambient_temperature 298.0
_diffrn_detector 'Hybrid photon'
_diffrn_detector_type HyPix-6000HE
_diffrn_measured_fraction_theta_full 0.473
_diffrn_measured_fraction_theta_max 0.473
_diffrn_measurement_details
;
List of Runs (angles in degrees, time in seconds):

  # Type    Start    End  Width  t~exp~   \w     \q     \k     \f   Frames
#--------------------------------------------------------------------------
  1  \w    -22.00   3.00   0.50  100.00    --   17.95  15.00   0.00   50
  2  \w     -1.00  26.00   0.50  100.00    --   17.95  40.00 -12.00   54
  3  \w    -18.00  10.00   0.50  100.00    --   17.95  82.00 -29.00   56
  4  \w    -34.00  -9.00   0.50  100.00    --  -18.26  77.00 -30.00   50
  5  \w    -21.00  11.00   0.50  100.00    --  -18.26  40.00 -12.00   64
  6  \w    -22.00   3.00   0.50  100.00    --  -18.26  15.00   0.00   50
  7  \w    -53.00 -28.00   0.50  100.00    --   17.95 112.00 135.00   50
  8  \w    -68.00 -43.00   0.50  100.00    --  -18.26 112.00 135.00   50
  9  \w     68.00  93.00   0.50  100.00    --   17.95 178.00  90.00   50
 10  \w    -32.00  -7.00   0.50  100.00    --   17.95 -15.00-169.00   50
 11  \w    -32.00  -7.00   0.50  100.00    --  -18.26 -15.00-169.00   50
 12  \w     14.00  43.00   0.50  100.00    --  -18.26 -38.00-180.00   58
 13  \w      6.00  32.00   0.50  100.00    --  -18.26 -53.00-162.00   52
 14  \w     23.00  48.00   0.50  100.00    --   17.95-112.00  42.00   50
 15  \w     71.00  96.00   0.50  100.00    --   17.95-178.00  90.00   50
;
_diffrn_measurement_device 'four-circle diffractometer'
_diffrn_measurement_device_type 'Rigaku Synergy-S'
_diffrn_measurement_method '\w scans'
_diffrn_orient_matrix_type 'CrysAlisPro convention (1999,Acta A55,543-557)'
_diffrn_orient_matrix_UB_11 -0.0009727000
_diffrn_orient_matrix_UB_12 -0.0011796000
_diffrn_orient_matrix_UB_13 -0.0352674000
_diffrn_orient_matrix_UB_21 -0.0584546000
_diffrn_orient_matrix_UB_22 0.0119452000
_diffrn_orient_matrix_UB_23 0.0004630000
_diffrn_orient_matrix_UB_31 0.0116707000
_diffrn_orient_matrix_UB_32 0.0597622000
_diffrn_orient_matrix_UB_33 -0.0008814000
_diffrn_radiation_monochromator mirror
_diffrn_radiation_probe x-ray
_diffrn_radiation_type 'Mo K\a'
_diffrn_radiation_wavelength 0.71073
_diffrn_reflns_av_R_equivalents 0.0877
_diffrn_reflns_av_unetI/netI 0.0646
_diffrn_reflns_Laue_measured_fraction_full 0.473
_diffrn_reflns_Laue_measured_fraction_max 0.473
_diffrn_reflns_limit_h_max 10
_diffrn_reflns_limit_h_min -10
_diffrn_reflns_limit_k_max 10
_diffrn_reflns_limit_k_min -10
_diffrn_reflns_limit_l_max 7
_diffrn_reflns_limit_l_min -7
_diffrn_reflns_number 6454
_diffrn_reflns_point_group_measured_fraction_full 0.438
_diffrn_reflns_point_group_measured_fraction_max 0.438
_diffrn_reflns_theta_full 18.836
_diffrn_reflns_theta_max 18.836
_diffrn_reflns_theta_min 3.410
_diffrn_source 'micro-focus sealed X-ray tube'
_diffrn_source_type 'PhotonJet (Mo) X-ray Source'
_diffrn_standards_number 0
_exptl_absorpt_coefficient_mu 0.072
_exptl_absorpt_correction_T_max 1.00000
_exptl_absorpt_correction_T_min 0.51797
_exptl_absorpt_correction_type multi-scan
_exptl_absorpt_process_details
;
CrysAlisPro 1.171.39.46 (Rigaku Oxford Diffraction, 2018)
Empirical absorption correction using spherical harmonics,
 implemented in SCALE3 ABSPACK scaling algorithm.
;
_exptl_crystal_colour 'clear colourless'
_exptl_crystal_colour_lustre clear
_exptl_crystal_colour_primary colourless
_exptl_crystal_density_diffrn 1.276
_exptl_crystal_description plate
_exptl_crystal_F_000 1128
_exptl_crystal_size_max 0.26
_exptl_crystal_size_mid 0.17
_exptl_crystal_size_min 0.03
_refine_diff_density_max 0.335
_refine_diff_density_min -0.241
_refine_diff_density_rms 0.061
_refine_ls_abs_structure_details
;
 Flack x determined using 262 quotients [(I+)-(I-)]/[(I+)+(I-)]
 (Parsons, Flack and Wagner, Acta Cryst. B69 (2013) 249-259).
;
_refine_ls_abs_structure_Flack 10.0(10)
_refine_ls_extinction_method none
_refine_ls_goodness_of_fit_ref 1.547
_refine_ls_hydrogen_treatment constr
_refine_ls_matrix_type full
_refine_ls_number_parameters 85
_refine_ls_number_reflns 958
_refine_ls_number_restraints 95
_refine_ls_restrained_S_all 1.573
_refine_ls_R_factor_all 0.1403
_refine_ls_R_factor_gt 0.1108
_refine_ls_shift/su_max 0.000
_refine_ls_shift/su_mean 0.000
_refine_ls_structure_factor_coef Fsqd
_refine_ls_weighting_details 'w=1/[\s^2^(Fo^2^)+(0.2000P)^2^] where P=(Fo^2^+2Fc^2^)/3'
_refine_ls_weighting_scheme calc
_refine_ls_wR_factor_gt 0.3120
_refine_ls_wR_factor_ref 0.3642
_reflns_Friedel_coverage 0.777
_reflns_Friedel_fraction_full 0.399
_reflns_Friedel_fraction_max 0.399
_reflns_number_gt 753
_reflns_number_total 958
_reflns_threshold_expression 'I > 2\s(I)'
_cod_data_source_file d3ce01122d2.cif
_cod_data_source_block C6Ph6_057GPa
_cod_depositor_comments 'Adding full bibliography for 7247910--7247915.cif.'
_cod_original_cell_volume 2783(3)
_cod_database_code 7247910
_chemical_oxdiff_formula 'C42 H36'
_chemical_oxdiff_usercomment 'Hexphenylbenzene at 0.57 GPa in MiTeGen LVCO-5 Cryo Oil.'
_shelx_estimated_absorpt_t_max 0.998
_shelx_estimated_absorpt_t_min 0.981
_reflns_odcompleteness_completeness 32.18
_reflns_odcompleteness_iscentric 1
_reflns_odcompleteness_theta 23.21
_olex2_refinement_description
;
1. Fixed Uiso
 At 1 times of:
  H14 of C14, H16 of C16, H15 of C15, H17 of C17, H21 of C21, H23 of C23, H20
  of C20, H22 of C22, H18 of C18, H40 of C40, H9 of C9, H42 of C42, H39 of C39,
  H41 of C41, H10 of C10, H38 of C38, H8 of C8, H30 of C30, H26 of C26, H28 of
  C28, H29 of C29, H27 of C27, H33 of C33, H34 of C34, H32 of C32, H35 of C35,
  H36 of C36, H12 of C12, H11 of C11
 At 1.2 times of:
  H24 of C24
2. Restrained distances
 C37-C5
 2.508 with sigma of 0.01
 C1-C12
 2.512 with sigma of 0.02
 C3-C20
 2.488 with sigma of 0.02
 C6-C7
 2.478 with sigma of 0.02
 C7-C2
 2.513 with sigma of 0.02
 C4-C30
 2.499 with sigma of 0.02
 C1-C13
 2.52 with sigma of 0.02
 C2-C14
 2.478 with sigma of 0.02
 C13-C3
 2.476 with sigma of 0.02
 C2-C19
 2.519 with sigma of 0.02
 C19-C4
 2.504 with sigma of 0.02
 C5-C36
 2.474 with sigma of 0.02
 C3-C25
 2.478 with sigma of 0.02
 C26-C4
 2.485 with sigma of 0.02
 C25-C5
 2.515 with sigma of 0.02
 C24-C3
 2.51 with sigma of 0.02
 C31-C4
 2.494 with sigma of 0.02
 C18-C2
 2.484 with sigma of 0.02
 C31-C6
 2.479 with sigma of 0.02
 C8-C1
 2.474 with sigma of 0.02
 C5-C37
 2.508 with sigma of 0.02
 C37-C1
 2.5 with sigma of 0.02
 C38-C6
 2.497 with sigma of 0.02
 C6-C42
 2.515 with sigma of 0.02
 C32-C5
 2.478 with sigma of 0.02
3. Restrained planarity
 C19, C25, C31, C37, C7, C1, C2, C3, C5, C4, C6, C13
 with sigma of 0.1
 C13, C18, C17, C16, C15, C14
 with sigma of 0.1
 C19, C20, C21, C22, C23, C24
 with sigma of 0.1
 C25, C30, C29, C28, C27, C26
 with sigma of 0.1
 C31, C36, C35, C34, C33, C32
 with sigma of 0.1
 C42, C37, C38, C39, C40, C41
 with sigma of 0.1
 C7, C12, C11, C10, C9, C8
 with sigma of 0.1
4. Uiso/Uaniso restraints and constraints
C16 \\sim C17 \\sim C18 \\sim C13 \\sim C14 \\sim C15: within 2A with sigma of
0.01 and sigma for terminal atoms of 0.02 within 2A
C21 \\sim C20 \\sim C19 \\sim C24 \\sim C23 \\sim C22: within 2A with sigma of
0.01 and sigma for terminal atoms of 0.02 within 2A
C25 \\sim C26 \\sim C27 \\sim C28 \\sim C29 \\sim C30: within 2A with sigma of
0.01 and sigma for terminal atoms of 0.02 within 2A
C31 \\sim C32 \\sim C33 \\sim C34 \\sim C35 \\sim C36: within 2A with sigma of
0.01 and sigma for terminal atoms of 0.02 within 2A
C37 \\sim C38 \\sim C39 \\sim C40 \\sim C41 \\sim C42: within 2A with sigma of
0.01 and sigma for terminal atoms of 0.02 within 2A
C7 \\sim C8 \\sim C9 \\sim C10 \\sim C11 \\sim C12: within 2A with sigma of
0.01 and sigma for terminal atoms of 0.02 within 2A
C2 \\sim C3 \\sim C4 \\sim C5 \\sim C6 \\sim C1: within 2A with sigma of 0.01
and sigma for terminal atoms of 0.02 within 2A
5. Rigid body (RIGU) restrains
 C25, C30, C29, C26, C6, C5, C4, C3, C2, C1, C19, C20, C21, C22, C23, C24, C13,
  C18, C17, C16, C15, C14, C31, C36, C35, C34, C33, C32, C7, C12, C11, C10, C9,
 C8, C42, C37, C38, C39, C40, C41, C28, C27
 with sigma for 1-2 distances of 0.004 and sigma for 1-3 distances of 0.004
6.a Aromatic/amide H refined with riding coordinates:
 C30(H30), C29(H29), C28(H28), C27(H27), C26(H26), C20(H20), C21(H21),
 C22(H22), C23(H23), C24(H24), C18(H18), C17(H17), C16(H16), C15(H15), C14(H14),
  C36(H36), C35(H35), C34(H34), C33(H33), C32(H32), C12(H12), C11(H11),
 C10(H10), C9(H9), C8(H8), C42(H42), C38(H38), C39(H39), C40(H40), C41(H41)
6.b Fitted hexagon refined as free rotating group:
 C25(C30,C29,C28,C27,C26), C6(C5,C4,C3,C2,C1), C19(C20,C21,C22,C23,C24),
 C13(C18,C17,C16,C15,C14), C31(C36,C35,C34,C33,C32), C7(C12,C11,C10,C9,C8),
 C42(C37,C38,C39,C40,C41)
;
_olex2_exptl_crystal_mounting_method
;
Loaded in a Merrill-Bassett diamond anvil cell in a PTM 
of MiTeGen LVCO-5 Cryo Oil.
;
_olex2_submission_special_instructions 'No special instructions were received'
_oxdiff_exptl_absorpt_empirical_details
;
Empirical correction (ABSPACK) includes:
- Absorption correction using spherical harmonics
- Frame scaling
;
_oxdiff_exptl_absorpt_empirical_full_max 3.237
_oxdiff_exptl_absorpt_empirical_full_min 0.553

loop_
_space_group_symop_operation_xyz
'x, y, z'
'-x, -y, z+1/2'
'x+1/2, -y+1/2, z'
'-x+1/2, y+1/2, z+1/2'

loop_
_atom_site_label
_atom_site_type_symbol
_atom_site_fract_x
_atom_site_fract_y
_atom_site_fract_z
_atom_site_U_iso_or_equiv
_atom_site_adp_type
_atom_site_occupancy
_atom_site_site_symmetry_order
_atom_site_calc_flag
_atom_site_refinement_flags_posn
_atom_site_refinement_flags_adp
_atom_site_refinement_flags_occupancy
_atom_site_disorder_assembly
_atom_site_disorder_group
C25 C 0.2628(9) 0.6787(11) 0.4033(9) 0.047(6) Uiso 1 1 d DG U . . .
C30 C 0.3630(7) 0.7262(13) 0.3814(12) 0.062(7) Uiso 1 1 d DG U . . .
H30 H 0.430723 0.698669 0.397774 0.062 Uiso 1 1 calc R U . . .
C29 C 0.3620(10) 0.8150(15) 0.3350(14) 0.066(7) Uiso 1 1 d G U . . .
H29 H 0.429032 0.846812 0.320300 0.066 Uiso 1 1 calc R U . . .
C28 C 0.2608(13) 0.8562(15) 0.3105(13) 0.068(7) Uiso 1 1 d G U . . .
H28 H 0.260144 0.915596 0.279407 0.068 Uiso 1 1 calc R U . . .
C27 C 0.1606(10) 0.8087(14) 0.3324(13) 0.063(7) Uiso 1 1 d G U . . .
H27 H 0.092944 0.836239 0.315987 0.063 Uiso 1 1 calc R U . . .
C26 C 0.1617(7) 0.7199(13) 0.3788(11) 0.057(6) Uiso 1 1 d DG U . . .
H26 H 0.094632 0.688096 0.393460 0.057 Uiso 1 1 calc R U . . .
C6 C 0.3065(9) 0.3949(7) 0.4903(4) 0.036(6) Uiso 1 1 d DG U . . .
C5 C 0.3056(9) 0.4786(9) 0.4408(4) 0.049(6) Uiso 1 1 d DG U . . .
C4 C 0.2618(9) 0.5863(8) 0.4545(5) 0.041(6) Uiso 1 1 d DG U . . .
C3 C 0.2188(8) 0.6103(7) 0.5177(6) 0.045(6) Uiso 1 1 d DG U . . .
C2 C 0.2197(9) 0.5266(9) 0.5673(5) 0.044(6) Uiso 1 1 d DG U . . .
C1 C 0.2635(9) 0.4189(8) 0.5536(4) 0.042(6) Uiso 1 1 d DG U . . .
C19 C 0.1769(8) 0.7308(8) 0.5319(13) 0.048(6) Uiso 1 1 d DG U . . .
C20 C 0.2544(8) 0.8122(10) 0.5526(15) 0.042(6) Uiso 1 1 d DG U . . .
H20 H 0.329375 0.792247 0.557307 0.042 Uiso 1 1 calc R U . . .
C21 C 0.2199(10) 0.9233(10) 0.5663(17) 0.047(6) Uiso 1 1 d G U . . .
H21 H 0.271701 0.977760 0.580217 0.047 Uiso 1 1 calc R U . . .
C22 C 0.1078(10) 0.9531(9) 0.5593(19) 0.058(7) Uiso 1 1 d G U . . .
H22 H 0.084714 1.027433 0.568528 0.058 Uiso 1 1 calc R U . . .
C23 C 0.0304(8) 0.8717(10) 0.539(2) 0.059(6) Uiso 1 1 d G U . . .
H23 H -0.044601 0.891593 0.533928 0.059 Uiso 1 1 calc R U . . .
C24 C 0.0649(8) 0.7605(10) 0.5249(16) 0.051(6) Uiso 1 1 d DG U . . .
H24 H 0.013071 0.706079 0.511018 0.061 Uiso 1 1 calc R U . . .
C13 C 0.1710(11) 0.5563(13) 0.6344(8) 0.068(7) Uiso 1 1 d DG U . . .
C18 C 0.0562(11) 0.5413(13) 0.6419(10) 0.091(8) Uiso 1 1 d DG U . . .
H18 H 0.013942 0.512507 0.606576 0.091 Uiso 1 1 calc R U . . .
C17 C 0.0047(11) 0.5694(14) 0.7022(12) 0.102(9) Uiso 1 1 d G U . . .
H17 H -0.072030 0.559330 0.707247 0.102 Uiso 1 1 calc R U . . .
C16 C 0.0679(18) 0.6124(17) 0.7550(10) 0.108(9) Uiso 1 1 d G U . . .
H16 H 0.033484 0.631202 0.795391 0.108 Uiso 1 1 calc R U . . .
C15 C 0.1827(17) 0.6274(17) 0.7475(9) 0.105(9) Uiso 1 1 d G U . . .
H15 H 0.224972 0.656251 0.782863 0.105 Uiso 1 1 calc R U . . .
C14 C 0.2342(10) 0.5994(14) 0.6872(9) 0.088(8) Uiso 1 1 d DG U . . .
H14 H 0.310946 0.609428 0.682192 0.088 Uiso 1 1 calc R U . . .
C31 C 0.3503(9) 0.4521(12) 0.3734(7) 0.050(6) Uiso 1 1 d DG U . . .
C36 C 0.4661(9) 0.4515(12) 0.3667(9) 0.077(7) Uiso 1 1 d DG U . . .
H36 H 0.511264 0.467290 0.403519 0.077 Uiso 1 1 calc R U . . .
C35 C 0.5144(9) 0.4275(12) 0.3048(11) 0.076(7) Uiso 1 1 d G U . . .
H35 H 0.591857 0.427169 0.300287 0.076 Uiso 1 1 calc R U . . .
C34 C 0.4469(15) 0.4040(15) 0.2497(9) 0.083(8) Uiso 1 1 d G U . . .
H34 H 0.479192 0.387894 0.208344 0.083 Uiso 1 1 calc R U . . .
C33 C 0.3311(14) 0.4045(15) 0.2565(7) 0.085(8) Uiso 1 1 d G U . . .
H33 H 0.285933 0.388739 0.219632 0.085 Uiso 1 1 calc R U . . .
C32 C 0.2828(8) 0.4285(12) 0.3183(8) 0.071(7) Uiso 1 1 d DG U . . .
H32 H 0.205337 0.428860 0.322863 0.071 Uiso 1 1 calc R U . . .
C7 C 0.2695(10) 0.3287(12) 0.6054(10) 0.053(6) Uiso 1 1 d DG U . . .
C12 C 0.1755(8) 0.2682(12) 0.6260(12) 0.059(7) Uiso 1 1 d DG U . . .
H12 H 0.105665 0.285502 0.608066 0.059 Uiso 1 1 calc R U . . .
C11 C 0.1859(11) 0.1817(13) 0.6735(14) 0.061(7) Uiso 1 1 d G U . . .
H11 H 0.122955 0.141115 0.687270 0.061 Uiso 1 1 calc R U . . .
C10 C 0.2902(13) 0.1557(13) 0.7003(13) 0.065(7) Uiso 1 1 d G U . . .
H10 H 0.297143 0.097850 0.732009 0.065 Uiso 1 1 calc R U . . .
C9 C 0.3842(10) 0.2163(14) 0.6796(12) 0.072(7) Uiso 1 1 d G U . . .
H9 H 0.454042 0.198971 0.697544 0.072 Uiso 1 1 calc R U . . .
C8 C 0.3739(8) 0.3028(13) 0.6322(11) 0.054(6) Uiso 1 1 d DG U . . .
H8 H 0.436754 0.343358 0.618341 0.054 Uiso 1 1 calc R U . . .
C42 C 0.4595(9) 0.2420(9) 0.4830(14) 0.047(6) Uiso 1 1 d DG U . . .
H42 H 0.511538 0.293787 0.499796 0.047 Uiso 1 1 calc R U . . .
C37 C 0.3491(9) 0.2758(7) 0.4733(12) 0.037(5) Uiso 1 1 d DG U . . .
C38 C 0.2713(8) 0.1984(10) 0.4483(15) 0.048(6) Uiso 1 1 d DG U . . .
H38 H 0.197438 0.220996 0.441730 0.048 Uiso 1 1 calc R U . . .
C39 C 0.3038(10) 0.0872(10) 0.4330(17) 0.047(6) Uiso 1 1 d G U . . .
H39 H 0.251704 0.035394 0.416225 0.047 Uiso 1 1 calc R U . . .
C40 C 0.4141(10) 0.0534(10) 0.4427(19) 0.062(7) Uiso 1 1 d G U . . .
H40 H 0.435886 -0.021013 0.432505 0.062 Uiso 1 1 calc R U . . .
C41 C 0.4920(9) 0.1308(11) 0.4678(19) 0.056(6) Uiso 1 1 d G U . . .
H41 H 0.565805 0.108181 0.474290 0.056 Uiso 1 1 calc R U . . .

loop_
_atom_type_symbol
_atom_type_description
_atom_type_scat_dispersion_real
_atom_type_scat_dispersion_imag
_atom_type_scat_source
C C 0.0033 0.0016 'International Tables Vol C Tables 4.2.6.8 and 6.1.1.4'
H H 0.0000 0.0000 'International Tables Vol C Tables 4.2.6.8 and 6.1.1.4'

loop_
_geom_angle_atom_site_label_1
_geom_angle_atom_site_label_2
_geom_angle_atom_site_label_3
_geom_angle
_geom_angle_site_symmetry_1
_geom_angle_site_symmetry_3
_geom_angle_publ_flag
C30 C25 C26 120.0 . . ?
C30 C25 C4 120.9(7) . . ?
C26 C25 C4 119.1(7) . . ?
C25 C30 H30 120.0 . . ?
C29 C30 C25 120.0 . . ?
C29 C30 H30 120.0 . . ?
C30 C29 H29 120.0 . . ?
C30 C29 C28 120.0 . . ?
C28 C29 H29 120.0 . . ?
C29 C28 H28 120.0 . . ?
C27 C28 C29 120.0 . . ?
C27 C28 H28 120.0 . . ?
C28 C27 H27 120.0 . . ?
C28 C27 C26 120.0 . . ?
C26 C27 H27 120.0 . . ?
C25 C26 H26 120.0 . . ?
C27 C26 C25 120.0 . . ?
C27 C26 H26 120.0 . . ?
C5 C6 C1 120.0 . . ?
C5 C6 C37 119.2(9) . . ?
C1 C6 C37 120.7(9) . . ?
C6 C5 C31 119.7(8) . . ?
C4 C5 C6 120.0 . . ?
C4 C5 C31 120.3(8) . . ?
C5 C4 C25 121.3(9) . . ?
C5 C4 C3 120.0 . . ?
C3 C4 C25 118.6(9) . . ?
C4 C3 C19 118.5(11) . . ?
C2 C3 C4 120.0 . . ?
C2 C3 C19 121.4(11) . . ?
C3 C2 C13 117.9(9) . . ?
C1 C2 C3 120.0 . . ?
C1 C2 C13 122.1(9) . . ?
C6 C1 C7 118.2(9) . . ?
C2 C1 C6 120.0 . . ?
C2 C1 C7 121.8(9) . . ?
C20 C19 C3 118.0(6) . . ?
C20 C19 C24 120.0 . . ?
C24 C19 C3 122.0(6) . . ?
C19 C20 H20 120.0 . . ?
C21 C20 C19 120.0 . . ?
C21 C20 H20 120.0 . . ?
C20 C21 H21 120.0 . . ?
C20 C21 C22 120.0 . . ?
C22 C21 H21 120.0 . . ?
C21 C22 H22 120.0 . . ?
C23 C22 C21 120.0 . . ?
C23 C22 H22 120.0 . . ?
C22 C23 H23 120.0 . . ?
C22 C23 C24 120.0 . . ?
C24 C23 H23 120.0 . . ?
C19 C24 H24 120.0 . . ?
C23 C24 C19 120.0 . . ?
C23 C24 H24 120.0 . . ?
C18 C13 C2 116.7(9) . . ?
C18 C13 C14 120.0 . . ?
C14 C13 C2 123.3(9) . . ?
C13 C18 H18 120.0 . . ?
C17 C18 C13 120.0 . . ?
C17 C18 H18 120.0 . . ?
C18 C17 H17 120.0 . . ?
C18 C17 C16 120.0 . . ?
C16 C17 H17 120.0 . . ?
C17 C16 H16 120.0 . . ?
C15 C16 C17 120.0 . . ?
C15 C16 H16 120.0 . . ?
C16 C15 H15 120.0 . . ?
C14 C15 C16 120.0 . . ?
C14 C15 H15 120.0 . . ?
C13 C14 H14 120.0 . . ?
C15 C14 C13 120.0 . . ?
C15 C14 H14 120.0 . . ?
C36 C31 C5 116.7(8) . . ?
C36 C31 C32 120.0 . . ?
C32 C31 C5 123.3(8) . . ?
C31 C36 H36 120.0 . . ?
C31 C36 C35 120.0 . . ?
C35 C36 H36 120.0 . . ?
C36 C35 H35 120.0 . . ?
C34 C35 C36 120.0 . . ?
C34 C35 H35 120.0 . . ?
C35 C34 H34 120.0 . . ?
C35 C34 C33 120.0 . . ?
C33 C34 H34 120.0 . . ?
C34 C33 H33 120.0 . . ?
C32 C33 C34 120.0 . . ?
C32 C33 H33 120.0 . . ?
C31 C32 H32 120.0 . . ?
C33 C32 C31 120.0 . . ?
C33 C32 H32 120.0 . . ?
C12 C7 C1 122.1(8) . . ?
C12 C7 C8 120.0 . . ?
C8 C7 C1 117.9(8) . . ?
C7 C12 H12 120.0 . . ?
C11 C12 C7 120.0 . . ?
C11 C12 H12 120.0 . . ?
C12 C11 H11 120.0 . . ?
C12 C11 C10 120.0 . . ?
C10 C11 H11 120.0 . . ?
C11 C10 H10 120.0 . . ?
C11 C10 C9 120.0 . . ?
C9 C10 H10 120.0 . . ?
C10 C9 H9 120.0 . . ?
C10 C9 C8 120.0 . . ?
C8 C9 H9 120.0 . . ?
C7 C8 H8 120.0 . . ?
C9 C8 C7 120.0 . . ?
C9 C8 H8 120.0 . . ?
C37 C42 H42 120.0 . . ?
C37 C42 C41 120.0 . . ?
C41 C42 H42 120.0 . . ?
C42 C37 C6 123.1(7) . . ?
C42 C37 C38 120.0 . . ?
C38 C37 C6 116.9(7) . . ?
C37 C38 H38 120.0 . . ?
C39 C38 C37 120.0 . . ?
C39 C38 H38 120.0 . . ?
C38 C39 H39 120.0 . . ?
C38 C39 C40 120.0 . . ?
C40 C39 H39 120.0 . . ?
C39 C40 H40 120.0 . . ?
C41 C40 C39 120.0 . . ?
C41 C40 H40 120.0 . . ?
C42 C41 H41 120.0 . . ?
C40 C41 C42 120.0 . . ?
C40 C41 H41 120.0 . . ?

loop_
_geom_bond_atom_site_label_1
_geom_bond_atom_site_label_2
_geom_bond_distance
_geom_bond_site_symmetry_2
_geom_bond_publ_flag
C25 C30 1.3900 . ?
C25 C26 1.3900 . ?
C25 C4 1.485(13) . ?
C30 H30 0.9300 . ?
C30 C29 1.3900 . ?
C29 H29 0.9300 . ?
C29 C28 1.3900 . ?
C28 H28 0.9300 . ?
C28 C27 1.3900 . ?
C27 H27 0.9300 . ?
C27 C26 1.3900 . ?
C26 H26 0.9300 . ?
C6 C5 1.3900 . ?
C6 C1 1.3900 . ?
C6 C37 1.521(10) . ?
C5 C4 1.3900 . ?
C5 C31 1.478(14) . ?
C4 C3 1.3900 . ?
C3 C2 1.3900 . ?
C3 C19 1.521(10) . ?
C2 C1 1.3900 . ?
C2 C13 1.500(14) . ?
C1 C7 1.477(13) . ?
C19 C20 1.3900 . ?
C19 C24 1.3900 . ?
C20 H20 0.9300 . ?
C20 C21 1.3900 . ?
C21 H21 0.9300 . ?
C21 C22 1.3900 . ?
C22 H22 0.9300 . ?
C22 C23 1.3900 . ?
C23 H23 0.9300 . ?
C23 C24 1.3900 . ?
C24 H24 0.9300 . ?
C13 C18 1.3900 . ?
C13 C14 1.3900 . ?
C18 H18 0.9300 . ?
C18 C17 1.3900 . ?
C17 H17 0.9300 . ?
C17 C16 1.3900 . ?
C16 H16 0.9300 . ?
C16 C15 1.3900 . ?
C15 H15 0.9300 . ?
C15 C14 1.3900 . ?
C14 H14 0.9300 . ?
C31 C36 1.3900 . ?
C31 C32 1.3900 . ?
C36 H36 0.9300 . ?
C36 C35 1.3900 . ?
C35 H35 0.9300 . ?
C35 C34 1.3900 . ?
C34 H34 0.9300 . ?
C34 C33 1.3900 . ?
C33 H33 0.9300 . ?
C33 C32 1.3900 . ?
C32 H32 0.9300 . ?
C7 C12 1.3900 . ?
C7 C8 1.3900 . ?
C12 H12 0.9300 . ?
C12 C11 1.3900 . ?
C11 H11 0.9300 . ?
C11 C10 1.3900 . ?
C10 H10 0.9300 . ?
C10 C9 1.3900 . ?
C9 H9 0.9300 . ?
C9 C8 1.3900 . ?
C8 H8 0.9300 . ?
C42 H42 0.9300 . ?
C42 C37 1.3900 . ?
C42 C41 1.3900 . ?
C37 C38 1.3900 . ?
C38 H38 0.9300 . ?
C38 C39 1.3900 . ?
C39 H39 0.9300 . ?
C39 C40 1.3900 . ?
C40 H40 0.9300 . ?
C40 C41 1.3900 . ?
C41 H41 0.9300 . ?

loop_
_geom_torsion_atom_site_label_1
_geom_torsion_atom_site_label_2
_geom_torsion_atom_site_label_3
_geom_torsion_atom_site_label_4
_geom_torsion
_geom_torsion_site_symmetry_1
_geom_torsion_site_symmetry_2
_geom_torsion_site_symmetry_3
_geom_torsion_site_symmetry_4
_geom_torsion_publ_flag
C25 C30 C29 C28 0.0 . . . . ?
C25 C4 C3 C2 -178.1(8) . . . . ?
C25 C4 C3 C19 -1.2(7) . . . . ?
C30 C25 C26 C27 0.0 . . . . ?
C30 C25 C4 C5 -66.6(14) . . . . ?
C30 C25 C4 C3 111.5(13) . . . . ?
C30 C29 C28 C27 0.0 . . . . ?
C29 C28 C27 C26 0.0 . . . . ?
C28 C27 C26 C25 0.0 . . . . ?
C26 C25 C30 C29 0.0 . . . . ?
C26 C25 C4 C5 115.3(12) . . . . ?
C26 C25 C4 C3 -66.5(14) . . . . ?
C6 C5 C4 C25 178.1(8) . . . . ?
C6 C5 C4 C3 0.0 . . . . ?
C6 C5 C31 C36 -77.9(9) . . . . ?
C6 C5 C31 C32 102.3(10) . . . . ?
C6 C1 C7 C12 -106.6(12) . . . . ?
C6 C1 C7 C8 71.5(12) . . . . ?
C6 C37 C38 C39 -178.6(18) . . . . ?
C5 C6 C1 C2 0.0 . . . . ?
C5 C6 C1 C7 -178.0(9) . . . . ?
C5 C6 C37 C42 93.1(17) . . . . ?
C5 C6 C37 C38 -88.3(14) . . . . ?
C5 C4 C3 C2 0.0 . . . . ?
C5 C4 C3 C19 177.0(7) . . . . ?
C5 C31 C36 C35 -179.9(13) . . . . ?
C5 C31 C32 C33 179.9(13) . . . . ?
C4 C25 C30 C29 -178.1(16) . . . . ?
C4 C25 C26 C27 178.1(16) . . . . ?
C4 C5 C31 C36 102.8(8) . . . . ?
C4 C5 C31 C32 -77.0(11) . . . . ?
C4 C3 C2 C1 0.0 . . . . ?
C4 C3 C2 C13 -179.2(9) . . . . ?
C4 C3 C19 C20 -85.4(16) . . . . ?
C4 C3 C19 C24 94.8(17) . . . . ?
C3 C2 C1 C6 0.0 . . . . ?
C3 C2 C1 C7 177.9(9) . . . . ?
C3 C2 C13 C18 86.2(10) . . . . ?
C3 C2 C13 C14 -92.4(11) . . . . ?
C3 C19 C20 C21 -180(2) . . . . ?
C3 C19 C24 C23 180(2) . . . . ?
C2 C3 C19 C20 91.5(16) . . . . ?
C2 C3 C19 C24 -88.3(18) . . . . ?
C2 C1 C7 C12 75.4(14) . . . . ?
C2 C1 C7 C8 -106.5(11) . . . . ?
C2 C13 C18 C17 -178.6(14) . . . . ?
C2 C13 C14 C15 178.5(15) . . . . ?
C1 C6 C5 C4 0.0 . . . . ?
C1 C6 C5 C31 -179.3(8) . . . . ?
C1 C6 C37 C42 -90.1(16) . . . . ?
C1 C6 C37 C38 88.4(14) . . . . ?
C1 C2 C13 C18 -93.0(10) . . . . ?
C1 C2 C13 C14 88.4(12) . . . . ?
C1 C7 C12 C11 178.0(16) . . . . ?
C1 C7 C8 C9 -178.1(15) . . . . ?
C19 C3 C2 C1 -176.9(8) . . . . ?
C19 C3 C2 C13 3.9(9) . . . . ?
C19 C20 C21 C22 0.0 . . . . ?
C20 C19 C24 C23 0.0 . . . . ?
C20 C21 C22 C23 0.0 . . . . ?
C21 C22 C23 C24 0.0 . . . . ?
C22 C23 C24 C19 0.0 . . . . ?
C24 C19 C20 C21 0.0 . . . . ?
C13 C2 C1 C6 179.2(10) . . . . ?
C13 C2 C1 C7 -2.9(11) . . . . ?
C13 C18 C17 C16 0.0 . . . . ?
C18 C13 C14 C15 0.0 . . . . ?
C18 C17 C16 C15 0.0 . . . . ?
C17 C16 C15 C14 0.0 . . . . ?
C16 C15 C14 C13 0.0 . . . . ?
C14 C13 C18 C17 0.0 . . . . ?
C31 C5 C4 C25 -2.6(7) . . . . ?
C31 C5 C4 C3 179.3(8) . . . . ?
C31 C36 C35 C34 0.0 . . . . ?
C36 C31 C32 C33 0.0 . . . . ?
C36 C35 C34 C33 0.0 . . . . ?
C35 C34 C33 C32 0.0 . . . . ?
C34 C33 C32 C31 0.0 . . . . ?
C32 C31 C36 C35 0.0 . . . . ?
C7 C12 C11 C10 0.0 . . . . ?
C12 C7 C8 C9 0.0 . . . . ?
C12 C11 C10 C9 0.0 . . . . ?
C11 C10 C9 C8 0.0 . . . . ?
C10 C9 C8 C7 0.0 . . . . ?
C8 C7 C12 C11 0.0 . . . . ?
C42 C37 C38 C39 0.0 . . . . ?
C37 C6 C5 C4 176.8(8) . . . . ?
C37 C6 C5 C31 -2.5(9) . . . . ?
C37 C6 C1 C2 -176.7(8) . . . . ?
C37 C6 C1 C7 5.3(10) . . . . ?
C37 C42 C41 C40 0.0 . . . . ?
C37 C38 C39 C40 0.0 . . . . ?
C38 C39 C40 C41 0.0 . . . . ?
C39 C40 C41 C42 0.0 . . . . ?
C41 C42 C37 C6 178.5(19) . . . . ?
C41 C42 C37 C38 0.0 . . . . ?
